data_7231321
loop_
_publ_author_name
'Ghosh, Kousik'
'Banerjee, Abhisek'
'Bauz\'a, Antonio'
'Frontera, Antonio'
'Chattopadhyay, Shouvik'

_publ_section_title
;
 One pot synthesis of two cobalt(iii) Schiff base complexes with chelating
 pyridyltetrazolate and exploration of their bio-relevant catalytic
 activities
;
_journal_issue 49
_journal_name_full 'RSC Advances'
_journal_page_first 28216
_journal_paper_doi 10.1039/C8RA03035A
_journal_volume 8
_journal_year 2018
_chemical_formula_moiety 'C20 H25 Co N10 O2'
_chemical_formula_sum 'C20 H25 Co N10 O2'
_chemical_formula_weight 496.43
_space_group_crystal_system monoclinic
_space_group_IT_number 14
_space_group_name_Hall '-P 2ybc'
_space_group_name_H-M_alt 'P 1 21/c 1'
_symmetry_space_group_name_Hall '-P 2ybc'
_symmetry_space_group_name_H-M 'P 1 21/c 1'
_atom_sites_solution_hydrogens geom
_audit_creation_method SHELXL-2014/7
_audit_update_record
;
2018-05-26 deposited with the CCDC.
2018-07-17 downloaded from the CCDC.
;
_cell_angle_alpha 90
_cell_angle_beta 104.1330(10)
_cell_angle_gamma 90
_cell_formula_units_Z 4
_cell_length_a 16.1282(4)
_cell_length_b 7.7871(2)
_cell_length_c 18.6891(5)
_cell_measurement_reflns_used 3982
_cell_measurement_temperature 296(2)
_cell_measurement_theta_max 25.0
_cell_measurement_theta_min 2.3
_cell_volume 2276.15(10)
_computing_cell_refinement 'BRUKER SAINT'
_computing_data_collection 'BRUKER APEX II'
_computing_data_reduction 'BRUKER APEX II'
_computing_molecular_graphics 'ORTEP 3v2'
_computing_publication_material SHELXL
_computing_structure_refinement 'SHELXL-2014/7 (Sheldrick, 2014)'
_computing_structure_solution 'SHELXS-97 (Sheldrick, 2008)'
_diffrn_ambient_temperature 296(2)
_diffrn_measured_fraction_theta_full 0.997
_diffrn_measured_fraction_theta_max 0.997
_diffrn_measurement_device_type 'Bruker SMART APEX II diffractometer'
_diffrn_radiation_type MoK\a
_diffrn_radiation_wavelength 0.71073
_diffrn_reflns_av_R_equivalents 0.0310
_diffrn_reflns_av_unetI/netI 0.0192
_diffrn_reflns_Laue_measured_fraction_full 0.997
_diffrn_reflns_Laue_measured_fraction_max 0.997
_diffrn_reflns_limit_h_max 19
_diffrn_reflns_limit_h_min -19
_diffrn_reflns_limit_k_max 9
_diffrn_reflns_limit_k_min -9
_diffrn_reflns_limit_l_max 22
_diffrn_reflns_limit_l_min -21
_diffrn_reflns_number 31148
_diffrn_reflns_point_group_measured_fraction_full 0.997
_diffrn_reflns_point_group_measured_fraction_max 0.997
_diffrn_reflns_theta_full 24.962
_diffrn_reflns_theta_max 24.962
_diffrn_reflns_theta_min 2.247
_exptl_absorpt_coefficient_mu 0.794
_exptl_absorpt_correction_T_max 0.828
_exptl_absorpt_correction_T_min 0.768
_exptl_absorpt_correction_type multi-scan
_exptl_absorpt_process_details SADABS
_exptl_crystal_colour brown
_exptl_crystal_density_diffrn 1.449
_exptl_crystal_description block
_exptl_crystal_F_000 1032.0
_exptl_crystal_size_max 0.420
_exptl_crystal_size_mid 0.280
_exptl_crystal_size_min 0.240
_refine_diff_density_max 0.199
_refine_diff_density_min -0.227
_refine_diff_density_rms 0.041
_refine_ls_extinction_method none
_refine_ls_goodness_of_fit_ref 1.053
_refine_ls_hydrogen_treatment constr
_refine_ls_matrix_type full
_refine_ls_number_parameters 298
_refine_ls_number_reflns 3982
_refine_ls_number_restraints 0
_refine_ls_restrained_S_all 1.053
_refine_ls_R_factor_all 0.0325
_refine_ls_R_factor_gt 0.0271
_refine_ls_shift/su_max 0.007
_refine_ls_shift/su_mean 0.001
_refine_ls_structure_factor_coef Fsqd
_refine_ls_weighting_details 'w=1/[\s^2^(Fo^2^)+(0.0387P)^2^+0.7168P] where P=(Fo^2^+2Fc^2^)/3'
_refine_ls_weighting_scheme calc
_refine_ls_wR_factor_gt 0.0714
_refine_ls_wR_factor_ref 0.0745
_reflns_Friedel_coverage 0.000
_reflns_number_gt 3493
_reflns_number_total 3995
_reflns_threshold_expression 'I > 2\s(I)'
_cod_data_source_file c8ra03035a2.cif
_cod_data_source_block 2
_cod_depositor_comments
;
The following automatic conversions were performed:

'_exptl_absorpt_correction_type' value 'MULTI-SCAN' changed to
'multi-scan' according to
/home/data/users/saulius/crontab/automatic-downloads/rss-feeds/RSC/lib/dictionaries/cif_core.dic
dictionary named 'cif_core.dic' version 2.4.2 from 2011-04-26.

Automatic conversion script
Id: cif_fix_values 4973 2017-02-22 13:04:09Z antanas 
;
_cod_database_code 7231321
_shelx_shelxl_version_number 2014/7
_shelx_space_group_comment
;
The symmetry employed for this shelxl refinement is uniquely defined
by the following loop, which should always be used as a source of
symmetry information in preference to the above space-group names.
They are only intended as comments.
;

loop_
_space_group_symop_operation_xyz
'x, y, z'
'-x, y+1/2, -z+1/2'
'-x, -y, -z'
'x, -y-1/2, z-1/2'

loop_
_atom_site_label
_atom_site_type_symbol
_atom_site_fract_x
_atom_site_fract_y
_atom_site_fract_z
_atom_site_U_iso_or_equiv
_atom_site_adp_type
_atom_site_occupancy
_atom_site_site_symmetry_order
_atom_site_calc_flag
_atom_site_refinement_flags_posn
_atom_site_refinement_flags_adp
Co1 Co 0.29747(2) 0.63413(3) 0.32784(2) 0.03019(9) Uani 1 1 d . .
C2 C 0.28168(14) 1.0101(2) 0.34502(12) 0.0534(5) Uani 1 1 d . .
H2A H 0.2809 1.0157 0.2936 0.080 Uiso 1 1 calc R U
H2B H 0.2246 0.9920 0.3504 0.080 Uiso 1 1 calc R U
H2C H 0.3036 1.1159 0.3686 0.080 Uiso 1 1 calc R U
O1 O 0.18744(8) 0.72150(16) 0.29220(7) 0.0386(3) Uani 1 1 d . .
N3 N 0.40175(9) 0.51698(17) 0.37807(8) 0.0339(3) Uani 1 1 d . .
N4 N 0.47829(10) 0.4766(2) 0.36602(9) 0.0434(4) Uani 1 1 d . .
N5 N 0.51429(11) 0.3627(2) 0.41572(10) 0.0471(4) Uani 1 1 d . .
N7 N 0.25680(9) 0.53098(18) 0.41062(8) 0.0342(3) Uani 1 1 d . .
O2 O 0.02295(8) 0.6901(2) 0.26530(8) 0.0551(4) Uani 1 1 d . .
N1Z N 0.26015(10) 0.4177(2) 0.27752(9) 0.0402(4) Uani 1 1 d . .
N2Z N 0.29724(11) 0.3627(2) 0.23426(9) 0.0441(4) Uani 1 1 d . .
N6 N 0.46249(11) 0.3254(2) 0.46065(9) 0.0437(4) Uani 1 1 d . .
C20 C 0.39476(12) 0.4230(2) 0.43583(10) 0.0343(4) Uani 1 1 d . .
C19 C 0.31448(12) 0.4325(2) 0.45748(10) 0.0363(4) Uani 1 1 d . .
C15 C 0.17735(13) 0.5417(3) 0.42011(11) 0.0455(5) Uani 1 1 d . .
H15 H 0.1369 0.6077 0.3876 0.055 Uiso 1 1 calc R U
C16 C 0.15428(15) 0.4569(3) 0.47713(12) 0.0590(6) Uani 1 1 d . .
H16 H 0.0986 0.4647 0.4826 0.071 Uiso 1 1 calc R U
C17 C 0.21406(17) 0.3608(3) 0.52568(13) 0.0640(7) Uani 1 1 d . .
H17 H 0.1993 0.3047 0.5647 0.077 Uiso 1 1 calc R U
C18 C 0.29579(16) 0.3479(3) 0.51640(12) 0.0527(5) Uani 1 1 d . .
H18 H 0.3372 0.2841 0.5489 0.063 Uiso 1 1 calc R U
N2 N 0.33161(10) 0.7190(2) 0.24365(9) 0.0405(4) Uani 1 1 d . .
C5 C 0.42122(13) 0.7705(3) 0.25199(13) 0.0536(6) Uani 1 1 d . .
H5A H 0.4306 0.7976 0.2039 0.064 Uiso 1 1 calc R U
H5B H 0.4585 0.6757 0.2725 0.064 Uiso 1 1 calc R U
C4 C 0.44307(14) 0.9249(3) 0.30187(14) 0.0620(6) Uani 1 1 d . .
H4A H 0.5028 0.9529 0.3070 0.074 Uiso 1 1 calc R U
H4B H 0.4095 1.0217 0.2781 0.074 Uiso 1 1 calc R U
C3 C 0.42801(13) 0.9034(3) 0.37783(13) 0.0519(5) Uani 1 1 d . .
H3A H 0.4642 0.8110 0.4026 0.062 Uiso 1 1 calc R U
H3B H 0.4459 1.0078 0.4056 0.062 Uiso 1 1 calc R U
N1 N 0.33737(10) 0.86509(18) 0.38002(9) 0.0392(4) Uani 1 1 d . .
C1 C 0.33602(14) 0.8629(3) 0.45903(11) 0.0501(5) Uani 1 1 d . .
H1A H 0.3713 0.7708 0.4836 0.075 Uiso 1 1 calc R U
H1B H 0.3574 0.9702 0.4814 0.075 Uiso 1 1 calc R U
H1C H 0.2784 0.8464 0.4632 0.075 Uiso 1 1 calc R U
C6 C 0.27903(14) 0.7344(3) 0.18042(12) 0.0495(5) Uani 1 1 d . .
H6 H 0.3016 0.7663 0.1411 0.059 Uiso 1 1 calc R U
C7 C 0.18821(14) 0.7069(3) 0.16479(11) 0.0469(5) Uani 1 1 d . .
C8 C 0.14691(12) 0.7042(2) 0.22265(10) 0.0397(4) Uani 1 1 d . .
C9 C 0.05642(13) 0.6891(3) 0.20536(11) 0.0469(5) Uani 1 1 d . .
C13 C -0.06731(13) 0.6718(4) 0.25413(14) 0.0656(7) Uani 1 1 d . .
H13A H -0.0862 0.5646 0.2290 0.079 Uiso 1 1 calc R U
H13B H -0.0966 0.7657 0.2242 0.079 Uiso 1 1 calc R U
C14 C -0.08647(16) 0.6735(4) 0.32778(15) 0.0748(8) Uani 1 1 d . .
H14A H -0.1470 0.6613 0.3221 0.112 Uiso 1 1 calc R U
H14B H -0.0572 0.5800 0.3568 0.112 Uiso 1 1 calc R U
H14C H -0.0676 0.7801 0.3521 0.112 Uiso 1 1 calc R U
C10 C 0.01110(16) 0.6735(3) 0.13318(13) 0.0622(6) Uani 1 1 d . .
H10 H -0.0481 0.6618 0.1222 0.075 Uiso 1 1 calc R U
C11 C 0.05315(19) 0.6752(4) 0.07649(14) 0.0725(7) Uani 1 1 d . .
H11 H 0.0218 0.6649 0.0278 0.087 Uiso 1 1 calc R U
C12 C 0.13919(18) 0.6917(3) 0.09144(12) 0.0654(7) Uani 1 1 d . .
H12 H 0.1663 0.6930 0.0529 0.079 Uiso 1 1 calc R U
N3Z N 0.32870(15) 0.3031(3) 0.19143(12) 0.0786(7) Uani 1 1 d . .

loop_
_atom_site_aniso_label
_atom_site_aniso_U_11
_atom_site_aniso_U_22
_atom_site_aniso_U_33
_atom_site_aniso_U_23
_atom_site_aniso_U_13
_atom_site_aniso_U_12
Co1 0.03210(14) 0.02741(14) 0.03361(16) 0.00134(9) 0.01297(10) 0.00026(9)
C2 0.0548(13) 0.0317(10) 0.0681(14) -0.0007(10) 0.0045(11) 0.0113(9)
O1 0.0346(7) 0.0454(7) 0.0360(7) -0.0008(6) 0.0089(6) 0.0045(5)
N3 0.0355(8) 0.0293(7) 0.0396(9) -0.0011(6) 0.0141(7) 0.0014(6)
N4 0.0387(9) 0.0423(9) 0.0517(10) -0.0011(8) 0.0160(8) 0.0081(7)
N5 0.0467(10) 0.0427(9) 0.0512(10) -0.0033(8) 0.0107(8) 0.0118(7)
N7 0.0376(8) 0.0348(8) 0.0322(8) -0.0037(6) 0.0124(6) -0.0043(6)
O2 0.0345(7) 0.0775(10) 0.0510(9) 0.0026(8) 0.0063(7) -0.0010(7)
N1Z 0.0486(9) 0.0353(8) 0.0386(9) -0.0038(7) 0.0143(8) -0.0061(7)
N2Z 0.0530(10) 0.0385(9) 0.0409(10) -0.0058(7) 0.0118(9) -0.0012(7)
N6 0.0529(10) 0.0341(8) 0.0415(9) -0.0022(7) 0.0064(8) 0.0079(7)
C20 0.0431(10) 0.0261(8) 0.0332(10) -0.0027(7) 0.0080(8) -0.0005(7)
C19 0.0479(11) 0.0300(9) 0.0316(10) -0.0032(7) 0.0110(8) -0.0034(8)
C15 0.0433(11) 0.0540(12) 0.0431(11) -0.0035(9) 0.0179(9) -0.0038(9)
C16 0.0568(14) 0.0750(16) 0.0554(14) -0.0026(12) 0.0336(12) -0.0099(12)
C17 0.0829(18) 0.0715(16) 0.0477(14) 0.0100(11) 0.0354(13) -0.0080(13)
C18 0.0709(15) 0.0514(12) 0.0392(12) 0.0071(9) 0.0202(11) 0.0024(10)
N2 0.0442(9) 0.0365(8) 0.0471(10) 0.0084(7) 0.0231(8) 0.0028(7)
C5 0.0486(12) 0.0544(13) 0.0679(14) 0.0194(11) 0.0334(11) 0.0025(10)
C4 0.0463(12) 0.0459(12) 0.0985(19) 0.0187(12) 0.0264(13) -0.0062(10)
C3 0.0396(11) 0.0329(10) 0.0807(16) -0.0012(10) 0.0096(11) -0.0067(8)
N1 0.0376(8) 0.0275(8) 0.0506(10) -0.0016(7) 0.0074(7) 0.0022(6)
C1 0.0558(13) 0.0408(11) 0.0493(13) -0.0129(9) 0.0043(10) 0.0028(9)
C6 0.0643(14) 0.0490(12) 0.0426(12) 0.0136(9) 0.0274(11) 0.0085(10)
C7 0.0574(13) 0.0459(11) 0.0378(11) 0.0092(9) 0.0124(10) 0.0071(9)
C8 0.0454(11) 0.0343(10) 0.0382(11) 0.0045(8) 0.0077(9) 0.0048(8)
C9 0.0452(11) 0.0479(11) 0.0441(12) 0.0044(9) 0.0045(10) 0.0022(9)
C13 0.0341(11) 0.0817(17) 0.0770(17) 0.0099(13) 0.0061(11) -0.0004(11)
C14 0.0484(14) 0.096(2) 0.0846(19) 0.0115(15) 0.0245(13) 0.0018(13)
C10 0.0532(14) 0.0727(15) 0.0523(14) 0.0044(12) -0.0035(11) 0.0004(11)
C11 0.0794(19) 0.0858(18) 0.0405(13) 0.0043(12) -0.0080(13) 0.0058(14)
C12 0.0835(18) 0.0750(16) 0.0380(13) 0.0122(11) 0.0151(12) 0.0116(14)
N3Z 0.0959(17) 0.0779(15) 0.0722(15) -0.0300(12) 0.0399(13) -0.0004(13)

loop_
_atom_type_symbol
_atom_type_description
_atom_type_scat_dispersion_real
_atom_type_scat_dispersion_imag
_atom_type_scat_source
C C 0.0033 0.0016 'International Tables Vol C Tables 4.2.6.8 and 6.1.1.4'
H H 0.0000 0.0000 'International Tables Vol C Tables 4.2.6.8 and 6.1.1.4'
N N 0.0061 0.0033 'International Tables Vol C Tables 4.2.6.8 and 6.1.1.4'
O O 0.0106 0.0060 'International Tables Vol C Tables 4.2.6.8 and 6.1.1.4'
Co Co 0.3494 0.9721 'International Tables Vol C Tables 4.2.6.8 and 6.1.1.4'

loop_
_geom_angle_atom_site_label_1
_geom_angle_atom_site_label_2
_geom_angle_atom_site_label_3
_geom_angle
O1 Co1 N2 91.16(6)
O1 Co1 N3 168.58(6)
N2 Co1 N3 99.86(6)
O1 Co1 N1Z 89.33(6)
N2 Co1 N1Z 91.08(7)
N3 Co1 N1Z 87.48(6)
O1 Co1 N7 87.67(6)
N2 Co1 N7 175.47(6)
N3 Co1 N7 81.12(6)
N1Z Co1 N7 84.53(6)
O1 Co1 N1 90.60(6)
N2 Co1 N1 88.19(7)
N3 Co1 N1 92.72(6)
N1Z Co1 N1 179.27(6)
N7 Co1 N1 96.19(6)
N1 C2 H2A 109.5
N1 C2 H2B 109.5
H2A C2 H2B 109.5
N1 C2 H2C 109.5
H2A C2 H2C 109.5
H2B C2 H2C 109.5
C8 O1 Co1 121.13(11)
C20 N3 N4 105.68(14)
C20 N3 Co1 114.54(12)
N4 N3 Co1 138.65(12)
N5 N4 N3 107.74(15)
N4 N5 N6 110.56(15)
C15 N7 C19 118.67(16)
C15 N7 Co1 125.83(13)
C19 N7 Co1 115.33(11)
C9 O2 C13 118.43(16)
N2Z N1Z Co1 119.23(13)
N3Z N2Z N1Z 175.8(2)
C20 N6 N5 103.99(15)
N6 C20 N3 112.03(16)
N6 C20 C19 130.62(17)
N3 C20 C19 117.15(15)
N7 C19 C18 122.64(18)
N7 C19 C20 111.64(15)
C18 C19 C20 125.68(18)
N7 C15 C16 121.3(2)
N7 C15 H15 119.3
C16 C15 H15 119.3
C17 C16 C15 119.5(2)
C17 C16 H16 120.2
C15 C16 H16 120.2
C16 C17 C18 119.8(2)
C16 C17 H17 120.1
C18 C17 H17 120.1
C17 C18 C19 118.0(2)
C17 C18 H18 121.0
C19 C18 H18 121.0
C6 N2 C5 118.97(17)
C6 N2 Co1 122.28(14)
C5 N2 Co1 118.75(13)
N2 C5 C4 110.96(17)
N2 C5 H5A 109.4
C4 C5 H5A 109.4
N2 C5 H5B 109.4
C4 C5 H5B 109.4
H5A C5 H5B 108.0
C3 C4 C5 115.24(17)
C3 C4 H4A 108.5
C5 C4 H4A 108.5
C3 C4 H4B 108.5
C5 C4 H4B 108.5
H4A C4 H4B 107.5
N1 C3 C4 115.44(18)
N1 C3 H3A 108.4
C4 C3 H3A 108.4
N1 C3 H3B 108.4
C4 C3 H3B 108.4
H3A C3 H3B 107.5
C1 N1 C2 106.97(15)
C1 N1 C3 106.30(16)
C2 N1 C3 108.89(15)
C1 N1 Co1 112.37(11)
C2 N1 Co1 111.48(12)
C3 N1 Co1 110.60(12)
N1 C1 H1A 109.5
N1 C1 H1B 109.5
H1A C1 H1B 109.5
N1 C1 H1C 109.5
H1A C1 H1C 109.5
H1B C1 H1C 109.5
N2 C6 C7 125.85(18)
N2 C6 H6 117.1
C7 C6 H6 117.1
C8 C7 C12 119.3(2)
C8 C7 C6 119.85(18)
C12 C7 C6 120.8(2)
O1 C8 C7 123.18(18)
O1 C8 C9 118.01(17)
C7 C8 C9 118.75(18)
O2 C9 C10 126.0(2)
O2 C9 C8 113.91(17)
C10 C9 C8 120.1(2)
O2 C13 C14 107.45(19)
O2 C13 H13A 110.2
C14 C13 H13A 110.2
O2 C13 H13B 110.2
C14 C13 H13B 110.2
H13A C13 H13B 108.5
C13 C14 H14A 109.5
C13 C14 H14B 109.5
H14A C14 H14B 109.5
C13 C14 H14C 109.5
H14A C14 H14C 109.5
H14B C14 H14C 109.5
C9 C10 C11 120.4(2)
C9 C10 H10 119.8
C11 C10 H10 119.8
C12 C11 C10 120.7(2)
C12 C11 H11 119.7
C10 C11 H11 119.7
C11 C12 C7 120.8(2)
C11 C12 H12 119.6
C7 C12 H12 119.6

loop_
_geom_bond_atom_site_label_1
_geom_bond_atom_site_label_2
_geom_bond_distance
Co1 O1 1.8650(12)
Co1 N2 1.9076(15)
Co1 N3 1.9420(14)
Co1 N1Z 1.9520(15)
Co1 N7 1.9911(14)
Co1 N1 2.0721(14)
C2 N1 1.491(2)
C2 H2A 0.9600
C2 H2B 0.9600
C2 H2C 0.9600
O1 C8 1.312(2)
N3 C20 1.332(2)
N3 N4 1.345(2)
N4 N5 1.313(2)
N5 N6 1.353(2)
N7 C15 1.338(2)
N7 C19 1.350(2)
O2 C9 1.357(2)
O2 C13 1.426(2)
N1Z N2Z 1.196(2)
N2Z N3Z 1.145(2)
N6 C20 1.319(2)
C20 C19 1.450(3)
C19 C18 1.378(3)
C15 C16 1.380(3)
C15 H15 0.9300
C16 C17 1.373(3)
C16 H16 0.9300
C17 C18 1.374(3)
C17 H17 0.9300
C18 H18 0.9300
N2 C6 1.281(3)
N2 C5 1.471(2)
C5 C4 1.509(3)
C5 H5A 0.9700
C5 H5B 0.9700
C4 C3 1.507(3)
C4 H4A 0.9700
C4 H4B 0.9700
C3 N1 1.502(2)
C3 H3A 0.9700
C3 H3B 0.9700
N1 C1 1.482(3)
C1 H1A 0.9600
C1 H1B 0.9600
C1 H1C 0.9600
C6 C7 1.438(3)
C6 H6 0.9300
C7 C8 1.402(3)
C7 C12 1.410(3)
C8 C9 1.421(3)
C9 C10 1.374(3)
C13 C14 1.483(4)
C13 H13A 0.9700
C13 H13B 0.9700
C14 H14A 0.9600
C14 H14B 0.9600
C14 H14C 0.9600
C10 C11 1.391(4)
C10 H10 0.9300
C11 C12 1.353(4)
C11 H11 0.9300
C12 H12 0.9300
